data_1534005
loop_
_publ_author_name
'Penc, B.'
'Gil, A.'
'Wawrzynska, E.'
'Szytula, A.'
'Zygmunt, A.'
'Hernandez-Velasco, J.'

_publ_section_title
;
 Magnetic structure of Er Tx Sn2 (T = Co, Ni) compounds
;
_journal_name_full 'Journal of Alloys Compd.'
_journal_page_first L1
_journal_page_last L3
_journal_volume 375
_journal_year 2004
_chemical_formula_sum 'Co0.24 Er Sn2'
_chemical_name_systematic 'Er Co0.24 Sn2'
_space_group_IT_number 63
_symmetry_space_group_name_Hall '-C 2c 2'
_symmetry_space_group_name_H-M 'C m c m'
_cell_angle_alpha 90
_cell_angle_beta 90
_cell_angle_gamma 90
_cell_formula_units_Z 4
_cell_length_a 4.378
_cell_length_b 16.103
_cell_length_c 4.312
_cell_volume 303.991
_citation_journal_id_ASTM JALCEU
_cod_data_source_file Penc_JALCEU_2004_1525.cif
_cod_data_source_block Co0.24Er1Sn2
_cod_original_cell_volume 303.9914
_cod_original_formula_sum 'Co0.24 Er1 Sn2'
_cod_database_code 1534005

loop_
_symmetry_equiv_pos_as_xyz
x,y,z
-x,-y,z+1/2
x,-y,-z
-x,y,-z+1/2
-x,-y,-z
x,y,-z-1/2
-x,y,z
x,-y,z-1/2
x+1/2,y+1/2,z
-x+1/2,-y+1/2,z+1/2
x+1/2,-y+1/2,-z
-x+1/2,y+1/2,-z+1/2
-x+1/2,-y+1/2,-z
x+1/2,y+1/2,-z-1/2
-x+1/2,y+1/2,z
x+1/2,-y+1/2,z-1/2

loop_
_atom_site_label
_atom_site_type_symbol
_atom_site_fract_x
_atom_site_fract_y
_atom_site_fract_z
_atom_site_occupancy
_atom_site_U_iso_or_equiv
Sn1 Sn 0 0.4406 0.25 1 0.0
Co1 Co 0 0.2998 0.25 0.24 0.0
Sn2 Sn 0 0.7383 0.25 1 0.0
Er1 Er 0 0.1021 0.25 1 0.0
